data_7123738
loop_
_publ_author_name
'Qin, Guorui'
'Wang, Yang'
'Shi, Xianghui'
'del Rosal, Iker'
'Laurent, Maron'
'Cheng, Jianhua'

_publ_section_title
;
 Monomeric Thorium Dihydrido Complex: A Versatile Precursor to Actinide
 Metallacycles
;
_journal_name_full 'Chemical Communications'
_journal_paper_doi 10.1039/C9CC04013G
_journal_year 2019
_chemical_formula_moiety 'C89  H130  O1  Th1'
_chemical_formula_sum 'C89 H130 O Th'
_chemical_formula_weight 1447.96
_chemical_name_common '[(CpAr*)(Cp*)ThH2(THF)]'
_chemical_properties_physical Air-sensitive,Moisture-sensitive
_space_group_crystal_system triclinic
_space_group_IT_number 2
_space_group_name_Hall '-P 1'
_space_group_name_H-M_alt 'P -1'
_symmetry_space_group_name_Hall '-P 1'
_symmetry_space_group_name_H-M 'P -1'
_atom_sites_solution_hydrogens mixed
_audit_creation_method SHELXL-2018/3
_audit_update_record
;
2019-06-22 deposited with the CCDC.    2019-06-26 downloaded from the CCDC.
;
_cell_angle_alpha 97.141(3)
_cell_angle_beta 95.688(2)
_cell_angle_gamma 118.572(3)
_cell_formula_units_Z 2
_cell_length_a 14.7237(17)
_cell_length_b 14.9064(17)
_cell_length_c 24.091(3)
_cell_measurement_reflns_used 26331
_cell_measurement_temperature 193(2)
_cell_measurement_theta_max 26.462
_cell_measurement_theta_min 1.599
_cell_volume 4530.6(9)
_computing_molecular_graphics 'ORTEP-3 for Windows (Farrugia, 2014)'
_computing_publication_material 'WinGX publication routines (Farrugia, 2018)'
_computing_structure_refinement 'SHELXL-2018/3 (Sheldrick, 2018)'
_computing_structure_solution 'SUPERFLIP(Palatinus & Chapuis 2007)'
_diffrn_ambient_temperature 193(2)
_diffrn_measured_fraction_theta_full 0.973
_diffrn_measured_fraction_theta_max 0.973
_diffrn_measurement_device_type 'CCD area detector'
_diffrn_measurement_method 'phi and omega scans'
_diffrn_radiation_type MoK\a
_diffrn_radiation_wavelength 0.71073
_diffrn_reflns_av_R_equivalents 0.1487
_diffrn_reflns_av_unetI/netI 0.4174
_diffrn_reflns_Laue_measured_fraction_full 0.973
_diffrn_reflns_Laue_measured_fraction_max 0.973
_diffrn_reflns_limit_h_max 17
_diffrn_reflns_limit_h_min -17
_diffrn_reflns_limit_k_max 17
_diffrn_reflns_limit_k_min -17
_diffrn_reflns_limit_l_max 28
_diffrn_reflns_limit_l_min -16
_diffrn_reflns_number 23279
_diffrn_reflns_point_group_measured_fraction_full 0.973
_diffrn_reflns_point_group_measured_fraction_max 0.973
_diffrn_reflns_theta_full 25.000
_diffrn_reflns_theta_max 25.000
_diffrn_reflns_theta_min 2.135
_exptl_absorpt_coefficient_mu 1.684
_exptl_absorpt_correction_T_max 0.817
_exptl_absorpt_correction_T_min 0.733
_exptl_absorpt_correction_type empirical
_exptl_absorpt_process_details 'Sheldrick, G. M. SADABS, Version 2.10; Bruker AXS, Inc.: Madison, WI 2003.'
_exptl_crystal_colour Colorless
_exptl_crystal_density_diffrn 1.061
_exptl_crystal_density_method 'not measured'
_exptl_crystal_description Fragment
_exptl_crystal_F_000 1524
_exptl_crystal_recrystallization_method 'Re-crystallisation from solvent: Hexane'
_exptl_crystal_size_max 0.190
_exptl_crystal_size_mid 0.170
_exptl_crystal_size_min 0.120
_refine_diff_density_max 1.126
_refine_diff_density_min -1.380
_refine_diff_density_rms 0.153
_refine_ls_extinction_method none
_refine_ls_goodness_of_fit_ref 0.871
_refine_ls_hydrogen_treatment mixed
_refine_ls_matrix_type full
_refine_ls_number_parameters 505
_refine_ls_number_reflns 15513
_refine_ls_number_restraints 39
_refine_ls_restrained_S_all 0.872
_refine_ls_R_factor_all 0.2170
_refine_ls_R_factor_gt 0.0941
_refine_ls_shift/su_max 0.001
_refine_ls_shift/su_mean 0.000
_refine_ls_structure_factor_coef Fsqd
_refine_ls_weighting_details 'w=1/[\s^2^(Fo^2^)+(0.0485P)^2^] where P=(Fo^2^+2Fc^2^)/3'
_refine_ls_weighting_scheme calc
_refine_ls_wR_factor_gt 0.1562
_refine_ls_wR_factor_ref 0.1994
_reflns_Friedel_coverage 0.000
_reflns_number_gt 6057
_reflns_number_total 15513
_reflns_threshold_expression 'I > 2\s(I)'
_cod_data_source_file c9cc04013g2.cif
_cod_data_source_block D082
_cod_original_cell_volume 4530.7(9)
_cod_database_code 7123738
_shelx_shelxl_version_number 2018/3
_shelx_space_group_comment
;
The symmetry employed for this shelxl refinement is uniquely defined
by the following loop, which should always be used as a source of
symmetry information in preference to the above space-group names.
They are only intended as comments.
;
_shelx_estimated_absorpt_t_min 0.740
_shelx_estimated_absorpt_t_max 0.824

loop_
_space_group_symop_operation_xyz
'x, y, z'
'-x, -y, -z'

loop_
_atom_site_label
_atom_site_type_symbol
_atom_site_fract_x
_atom_site_fract_y
_atom_site_fract_z
_atom_site_U_iso_or_equiv
_atom_site_adp_type
_atom_site_occupancy
_atom_site_site_symmetry_order
_atom_site_calc_flag
_atom_site_refinement_flags_posn
_atom_site_refinement_flags_adp
_atom_site_refinement_flags_occupancy
_atom_site_disorder_assembly
_atom_site_disorder_group
O1 O 0.1800(18) 0.324(2) 0.1618(17) 0.086(8) Uani 0.50(2) 1 d D . P A 2
C3 C 0.209(2) 0.426(2) 0.144(2) 0.086(8) Uani 0.50(2) 1 d D . P A 2
H3A H 0.172372 0.415811 0.104830 0.103 Uiso 0.50(2) 1 calc R U P A 2
H3B H 0.193896 0.471200 0.170534 0.103 Uiso 0.50(2) 1 calc R U P A 2
C4 C 0.323(2) 0.469(2) 0.146(2) 0.086(8) Uani 0.50(2) 1 d D . P A 2
H4A H 0.360956 0.527411 0.179587 0.103 Uiso 0.50(2) 1 calc R U P A 2
H4B H 0.342365 0.498689 0.111857 0.103 Uiso 0.50(2) 1 calc R U P A 2
C5 C 0.364(2) 0.393(3) 0.1507(18) 0.086(8) Uani 0.50(2) 1 d D . P A 2
H5A H 0.362252 0.356881 0.112876 0.103 Uiso 0.50(2) 1 calc R U P A 2
H5B H 0.435111 0.426198 0.173854 0.103 Uiso 0.50(2) 1 calc R U P A 2
C6 C 0.280(2) 0.321(3) 0.1807(16) 0.086(8) Uani 0.50(2) 1 d D . P A 2
H6A H 0.303312 0.344278 0.222440 0.103 Uiso 0.50(2) 1 calc R U P A 2
H6B H 0.268171 0.248929 0.170448 0.103 Uiso 0.50(2) 1 calc R U P A 2
O1' O 0.1722(19) 0.348(2) 0.1484(12) 0.071(7) Uani 0.50(2) 1 d D . P A 1
C3' C 0.177(2) 0.396(2) 0.0951(13) 0.071(7) Uani 0.50(2) 1 d D . P A 1
H3'1 H 0.148941 0.342440 0.059703 0.085 Uiso 0.50(2) 1 calc R U P A 1
H3'2 H 0.137424 0.434497 0.095502 0.085 Uiso 0.50(2) 1 calc R U P A 1
C4' C 0.290(2) 0.466(2) 0.1018(15) 0.071(7) Uani 0.50(2) 1 d D . P A 1
H4'1 H 0.305986 0.537351 0.118540 0.085 Uiso 0.50(2) 1 calc R U P A 1
H4'2 H 0.309298 0.468132 0.063527 0.085 Uiso 0.50(2) 1 calc R U P A 1
C5' C 0.361(2) 0.439(3) 0.1385(14) 0.071(7) Uani 0.50(2) 1 d D . P A 1
H5'1 H 0.384561 0.397083 0.115413 0.085 Uiso 0.50(2) 1 calc R U P A 1
H5'2 H 0.423272 0.502288 0.161967 0.085 Uiso 0.50(2) 1 calc R U P A 1
C6' C 0.283(2) 0.377(3) 0.1739(13) 0.071(7) Uani 0.50(2) 1 d D . P A 1
H6'1 H 0.286461 0.312622 0.176527 0.085 Uiso 0.50(2) 1 calc R U P A 1
H6'2 H 0.302165 0.418135 0.212932 0.085 Uiso 0.50(2) 1 calc R U P A 1
C10 C -0.1257(11) 0.0232(10) 0.0843(6) 0.040(4) Uani 1 1 d . . . . .
C11 C -0.0430(14) 0.0903(10) 0.0544(5) 0.043(4) Uani 1 1 d . . . . .
C12 C 0.0465(13) 0.0969(11) 0.0791(7) 0.052(5) Uani 1 1 d . . . . .
C13 C 0.0305(13) 0.0362(11) 0.1207(6) 0.049(4) Uani 1 1 d . . . . .
C14 C -0.0762(11) -0.0074(10) 0.1237(5) 0.031(3) Uani 1 1 d . . . . .
C15 C -0.2384(12) -0.0115(11) 0.0670(7) 0.069(2) Uani 1 1 d . . . . .
H15A H -0.246759 0.025928 0.037993 0.103 Uiso 1 1 calc R U . . .
H15B H -0.277047 -0.086530 0.051386 0.103 Uiso 1 1 calc R U . . .
H15C H -0.266256 0.003091 0.100175 0.103 Uiso 1 1 calc R U . . .
C16 C -0.0597(12) 0.1353(11) 0.0046(6) 0.069(2) Uani 1 1 d . . . . .
H16A H -0.133537 0.117473 -0.003758 0.103 Uiso 1 1 calc R U . . .
H16B H -0.014684 0.211250 0.013618 0.103 Uiso 1 1 calc R U . . .
H16C H -0.041725 0.106623 -0.028713 0.103 Uiso 1 1 calc R U . . .
C17 C 0.1481(13) 0.1476(11) 0.0571(7) 0.069(2) Uani 1 1 d . . . . .
H17A H 0.202675 0.143460 0.081668 0.103 Uiso 1 1 calc R U . . .
H17B H 0.138144 0.111408 0.018262 0.103 Uiso 1 1 calc R U . . .
H17C H 0.169696 0.220783 0.057146 0.103 Uiso 1 1 calc R U . . .
C18 C 0.1051(12) 0.0087(11) 0.1531(7) 0.069(2) Uani 1 1 d . . . . .
H18A H 0.175729 0.048730 0.144478 0.103 Uiso 1 1 calc R U . . .
H18B H 0.107656 0.025566 0.194085 0.103 Uiso 1 1 calc R U . . .
H18C H 0.080007 -0.065960 0.141652 0.103 Uiso 1 1 calc R U . . .
C19 C -0.1288(12) -0.0868(11) 0.1594(6) 0.069(2) Uani 1 1 d . . . . .
H19A H -0.075498 -0.093339 0.183546 0.103 Uiso 1 1 calc R U . . .
H19B H -0.167250 -0.064618 0.183441 0.103 Uiso 1 1 calc R U . . .
H19C H -0.178014 -0.154221 0.134649 0.103 Uiso 1 1 calc R U . . .
C20 C -0.1286(9) 0.1716(8) 0.2540(5) 0.0239(14) Uani 1 1 d . . . . .
C21 C -0.0228(9) 0.2368(8) 0.2842(5) 0.0239(14) Uani 1 1 d . . . . .
C22 C 0.0201(9) 0.3376(8) 0.2676(5) 0.0239(14) Uani 1 1 d . . . . .
C23 C -0.0622(9) 0.3340(8) 0.2285(5) 0.0239(14) Uani 1 1 d . . . . .
C24 C -0.1502(9) 0.2329(8) 0.2211(5) 0.0239(14) Uani 1 1 d . . . . .
C25 C -0.2055(9) 0.0711(9) 0.2689(5) 0.0302(14) Uani 1 1 d . . . . .
C26 C -0.1989(10) 0.0577(9) 0.3248(5) 0.0302(14) Uani 1 1 d . . . . .
H26 H -0.143521 0.111431 0.353147 0.036 Uiso 1 1 calc R U . . .
C27 C -0.2728(10) -0.0341(9) 0.3401(5) 0.0302(14) Uani 1 1 d . . . . .
C28 C -0.2608(11) -0.0453(12) 0.4010(6) 0.079(3) Uani 1 1 d D . . . .
C29 C -0.2639(13) 0.0422(12) 0.4401(6) 0.079(3) Uani 1 1 d D . . . .
H29A H -0.255955 0.033368 0.479633 0.119 Uiso 1 1 calc R U . . .
H29B H -0.206322 0.109712 0.436449 0.119 Uiso 1 1 calc R U . . .
H29C H -0.331270 0.039349 0.429335 0.119 Uiso 1 1 calc R U . . .
C30 C -0.3447(12) -0.1478(12) 0.4128(6) 0.079(3) Uani 1 1 d D . . . .
H30A H -0.331410 -0.149086 0.453253 0.119 Uiso 1 1 calc R U . . .
H30B H -0.414107 -0.154643 0.402626 0.119 Uiso 1 1 calc R U . . .
H30C H -0.342461 -0.205774 0.390012 0.119 Uiso 1 1 calc R U . . .
C31 C -0.1508(12) -0.0355(13) 0.4196(6) 0.079(3) Uani 1 1 d D . . . .
H31A H -0.142733 -0.042844 0.459409 0.119 Uiso 1 1 calc R U . . .
H31B H -0.145863 -0.090464 0.395478 0.119 Uiso 1 1 calc R U . . .
H31C H -0.095004 0.032762 0.415634 0.119 Uiso 1 1 calc R U . . .
C32 C -0.3528(9) -0.1122(9) 0.2978(5) 0.0302(14) Uani 1 1 d . . . . .
H32 H -0.401391 -0.175734 0.307393 0.036 Uiso 1 1 calc R U . . .
C33 C -0.3632(10) -0.0994(9) 0.2417(5) 0.0302(14) Uani 1 1 d . . . . .
C34 C -0.4564(11) -0.1893(10) 0.1977(6) 0.044(4) Uani 1 1 d . . . . .
C35 C -0.4279(12) -0.2734(11) 0.1804(7) 0.080(6) Uani 1 1 d . . . . .
H35A H -0.362084 -0.243009 0.165619 0.119 Uiso 1 1 calc R U . . .
H35B H -0.419151 -0.302266 0.213634 0.119 Uiso 1 1 calc R U . . .
H35C H -0.484273 -0.329077 0.150874 0.119 Uiso 1 1 calc R U . . .
C36 C -0.4748(13) -0.1495(12) 0.1437(6) 0.088(6) Uani 1 1 d . . . . .
H36A H -0.410982 -0.121956 0.126990 0.132 Uiso 1 1 calc R U . . .
H36B H -0.533351 -0.207023 0.116061 0.132 Uiso 1 1 calc R U . . .
H36C H -0.491627 -0.094113 0.153944 0.132 Uiso 1 1 calc R U . . .
C37 C -0.5568(11) -0.2301(11) 0.2208(6) 0.054(4) Uani 1 1 d . . . . .
H37A H -0.571495 -0.173254 0.231246 0.082 Uiso 1 1 calc R U . . .
H37B H -0.614779 -0.285184 0.191819 0.082 Uiso 1 1 calc R U . . .
H37C H -0.549657 -0.258373 0.254580 0.082 Uiso 1 1 calc R U . . .
C38 C -0.2880(9) -0.0085(8) 0.2272(5) 0.0302(14) Uani 1 1 d . . . . .
H38 H -0.292590 -0.000268 0.188754 0.036 Uiso 1 1 calc R U . . .
C39 C 0.0350(10) 0.2135(9) 0.3304(5) 0.0303(14) Uani 1 1 d . . . . .
C40 C 0.0544(9) 0.1331(9) 0.3233(5) 0.0303(14) Uani 1 1 d . . . . .
H40 H 0.033949 0.090041 0.286664 0.036 Uiso 1 1 calc R U . . .
C41 C 0.1036(10) 0.1118(9) 0.3681(5) 0.0303(14) Uani 1 1 d . . . . .
C42 C 0.1293(10) 0.0235(9) 0.3559(5) 0.052(2) Uani 1 1 d D . . . .
C43 C 0.0338(11) -0.0775(9) 0.3221(6) 0.052(2) Uani 1 1 d D . . . .
H43A H 0.007299 -0.063962 0.286964 0.079 Uiso 1 1 calc R U . . .
H43B H 0.054551 -0.130166 0.312557 0.079 Uiso 1 1 calc R U . . .
H43C H -0.021573 -0.103032 0.345039 0.079 Uiso 1 1 calc R U . . .
C44 C 0.2206(11) 0.0609(10) 0.3215(6) 0.052(2) Uani 1 1 d D . . . .
H44A H 0.198613 0.077093 0.286119 0.079 Uiso 1 1 calc R U . . .
H44B H 0.282486 0.123383 0.344193 0.079 Uiso 1 1 calc R U . . .
H44C H 0.238056 0.005652 0.312474 0.079 Uiso 1 1 calc R U . . .
C45 C 0.1685(11) -0.0003(10) 0.4101(6) 0.052(2) Uani 1 1 d D . . . .
H45A H 0.229663 0.063394 0.432455 0.079 Uiso 1 1 calc R U . . .
H45B H 0.112420 -0.026179 0.432641 0.079 Uiso 1 1 calc R U . . .
H45C H 0.188544 -0.053314 0.400159 0.079 Uiso 1 1 calc R U . . .
C46 C 0.1275(10) 0.1704(9) 0.4211(5) 0.0303(14) Uani 1 1 d . . . . .
H46 H 0.158581 0.154360 0.452029 0.036 Uiso 1 1 calc R U . . .
C47 C 0.1072(10) 0.2559(9) 0.4317(5) 0.0303(14) Uani 1 1 d . . . . .
C48 C 0.1316(12) 0.3163(12) 0.4917(7) 0.088(3) Uani 1 1 d D . . . .
C49 C 0.2431(13) 0.3497(13) 0.5205(6) 0.088(3) Uani 1 1 d D . . . .
H49A H 0.257198 0.388643 0.559159 0.132 Uiso 1 1 calc R U . . .
H49B H 0.250055 0.287911 0.522064 0.132 Uiso 1 1 calc R U . . .
H49C H 0.293549 0.394176 0.498644 0.132 Uiso 1 1 calc R U . . .
C50 C 0.0559(14) 0.2459(12) 0.5266(6) 0.088(3) Uani 1 1 d D . . . .
H50A H 0.071249 0.284502 0.565508 0.132 Uiso 1 1 calc R U . . .
H50B H -0.016609 0.223148 0.509219 0.132 Uiso 1 1 calc R U . . .
H50C H 0.064590 0.184819 0.527486 0.132 Uiso 1 1 calc R U . . .
C51 C 0.1241(14) 0.4147(12) 0.4913(6) 0.088(3) Uani 1 1 d D . . . .
H51A H 0.140109 0.452546 0.530465 0.132 Uiso 1 1 calc R U . . .
H51B H 0.174615 0.459043 0.469498 0.132 Uiso 1 1 calc R U . . .
H51C H 0.052757 0.395679 0.473740 0.132 Uiso 1 1 calc R U . . .
C52 C 0.0597(9) 0.2739(9) 0.3846(5) 0.0303(14) Uani 1 1 d . . . . .
H52 H 0.043854 0.328824 0.389496 0.036 Uiso 1 1 calc R U . . .
C53 C 0.1222(10) 0.4287(8) 0.2949(5) 0.026(3) Uani 1 1 d . . . . .
C54 C 0.2118(10) 0.4194(9) 0.3087(5) 0.025(3) Uani 1 1 d . . . . .
H54 H 0.207840 0.353925 0.297856 0.030 Uiso 1 1 calc R U . . .
C55 C 0.3046(10) 0.5028(10) 0.3376(5) 0.034(4) Uani 1 1 d . . . . .
C56 C 0.3997(13) 0.4886(12) 0.3550(8) 0.071(3) Uani 1 1 d . . . . .
C57 C 0.3744(11) 0.3778(10) 0.3473(7) 0.071(3) Uani 1 1 d . . . . .
H57A H 0.438504 0.375059 0.359281 0.107 Uiso 1 1 calc R U . . .
H57B H 0.322145 0.341186 0.370485 0.107 Uiso 1 1 calc R U . . .
H57C H 0.346039 0.344317 0.307169 0.107 Uiso 1 1 calc R U . . .
C58 C 0.4883(11) 0.5503(11) 0.3227(7) 0.071(3) Uani 1 1 d . . . . .
H58A H 0.503901 0.622876 0.328181 0.107 Uiso 1 1 calc R U . . .
H58B H 0.551644 0.548162 0.337245 0.107 Uiso 1 1 calc R U . . .
H58C H 0.465635 0.519141 0.281998 0.107 Uiso 1 1 calc R U . . .
C59 C 0.4491(11) 0.5391(11) 0.4189(7) 0.071(3) Uani 1 1 d . . . . .
H59A H 0.466757 0.612296 0.425546 0.107 Uiso 1 1 calc R U . . .
H59B H 0.398570 0.501846 0.442739 0.107 Uiso 1 1 calc R U . . .
H59C H 0.513058 0.534978 0.428590 0.107 Uiso 1 1 calc R U . . .
C60 C 0.3114(11) 0.6000(10) 0.3539(6) 0.043(4) Uani 1 1 d . . . . .
H60 H 0.375473 0.657805 0.374556 0.052 Uiso 1 1 calc R U . . .
C61 C 0.2268(11) 0.6112(9) 0.3403(5) 0.037(4) Uani 1 1 d . . . . .
C62 C 0.2313(16) 0.7164(12) 0.3580(9) 0.095(4) Uani 1 1 d . . . . .
C63 C 0.1912(14) 0.7442(11) 0.3050(8) 0.095(4) Uani 1 1 d . . . . .
H63A H 0.238661 0.754225 0.277663 0.142 Uiso 1 1 calc R U . . .
H63B H 0.120405 0.687508 0.287505 0.142 Uiso 1 1 calc R U . . .
H63C H 0.189036 0.808581 0.316084 0.142 Uiso 1 1 calc R U . . .
C64 C 0.3430(13) 0.8062(11) 0.3841(8) 0.095(4) Uani 1 1 d . . . . .
H64A H 0.389731 0.813570 0.356575 0.142 Uiso 1 1 calc R U . . .
H64B H 0.341304 0.871208 0.393536 0.142 Uiso 1 1 calc R U . . .
H64C H 0.369097 0.791038 0.418679 0.142 Uiso 1 1 calc R U . . .
C65 C 0.1545(14) 0.7015(11) 0.3996(8) 0.095(4) Uani 1 1 d . . . . .
H65A H 0.178037 0.683675 0.433920 0.142 Uiso 1 1 calc R U . . .
H65B H 0.152610 0.766200 0.409953 0.142 Uiso 1 1 calc R U . . .
H65C H 0.083980 0.645126 0.381374 0.142 Uiso 1 1 calc R U . . .
C66 C 0.1308(10) 0.5237(9) 0.3107(5) 0.030(3) Uani 1 1 d . . . . .
H66 H 0.071009 0.531638 0.301754 0.036 Uiso 1 1 calc R U . . .
C67 C -0.0692(10) 0.4226(9) 0.2101(5) 0.0314(15) Uani 1 1 d . . . . .
C68 C -0.0057(10) 0.4834(8) 0.1761(5) 0.0314(15) Uani 1 1 d . . . . .
H68 H 0.043382 0.466840 0.161750 0.038 Uiso 1 1 calc R U . . .
C69 C -0.0115(10) 0.5703(9) 0.1620(5) 0.0314(15) Uani 1 1 d . . . . .
C70 C 0.0587(12) 0.6363(10) 0.1216(6) 0.062(3) Uani 1 1 d D . . . .
C71 C 0.1752(17) 0.672(2) 0.1446(13) 0.062(3) Uani 0.512(11) 1 d D . P B 2
H71A H 0.197002 0.716566 0.182420 0.093 Uiso 0.512(11) 1 calc R U P B 2
H71B H 0.183231 0.611238 0.147045 0.093 Uiso 0.512(11) 1 calc R U P B 2
H71C H 0.219294 0.711867 0.118744 0.093 Uiso 0.512(11) 1 calc R U P B 2
C72 C 0.058(3) 0.7384(17) 0.1262(13) 0.062(3) Uani 0.512(11) 1 d D . P B 2
H72A H 0.089448 0.778874 0.165071 0.093 Uiso 0.512(11) 1 calc R U P B 2
H72B H 0.098713 0.778088 0.099406 0.093 Uiso 0.512(11) 1 calc R U P B 2
H72C H -0.014624 0.724116 0.117259 0.093 Uiso 0.512(11) 1 calc R U P B 2
C73 C 0.012(2) 0.5672(19) 0.0634(9) 0.062(3) Uani 0.512(11) 1 d D . P B 2
H73A H 0.015145 0.503063 0.063758 0.093 Uiso 0.512(11) 1 calc R U P B 2
H73B H -0.061532 0.549744 0.053286 0.093 Uiso 0.512(11) 1 calc R U P B 2
H73C H 0.051805 0.603716 0.035433 0.093 Uiso 0.512(11) 1 calc R U P B 2
C71' C 0.124(2) 0.594(2) 0.0943(13) 0.062(3) Uani 0.488(11) 1 d D . P B 1
H71D H 0.079149 0.519051 0.079246 0.093 Uiso 0.488(11) 1 calc R U P B 1
H71E H 0.151117 0.629769 0.063260 0.093 Uiso 0.488(11) 1 calc R U P B 1
H71F H 0.182467 0.605985 0.122989 0.093 Uiso 0.488(11) 1 calc R U P B 1
C72' C 0.121(3) 0.7514(14) 0.1459(13) 0.062(3) Uani 0.488(11) 1 d D . P B 1
H72D H 0.076228 0.774277 0.162715 0.093 Uiso 0.488(11) 1 calc R U P B 1
H72E H 0.180225 0.765567 0.175266 0.093 Uiso 0.488(11) 1 calc R U P B 1
H72F H 0.148875 0.789351 0.115537 0.093 Uiso 0.488(11) 1 calc R U P B 1
C73' C -0.021(2) 0.621(2) 0.0681(11) 0.062(3) Uani 0.488(11) 1 d D . P B 1
H73D H -0.063639 0.546686 0.051040 0.093 Uiso 0.488(11) 1 calc R U P B 1
H73E H -0.067153 0.647489 0.079711 0.093 Uiso 0.488(11) 1 calc R U P B 1
H73F H 0.017692 0.659163 0.040291 0.093 Uiso 0.488(11) 1 calc R U P B 1
C74 C -0.0826(10) 0.5928(9) 0.1834(5) 0.0314(15) Uani 1 1 d . . . . .
H74 H -0.088714 0.649709 0.173505 0.038 Uiso 1 1 calc R U . . .
C75 C -0.1451(10) 0.5360(9) 0.2185(5) 0.0314(15) Uani 1 1 d . . . . .
C76 C -0.2199(18) 0.5592(16) 0.2429(10) 0.105(4) Uani 1 1 d . . . . .
C77 C -0.2125(15) 0.6630(13) 0.2284(8) 0.105(4) Uani 1 1 d . . . . .
H77A H -0.263903 0.675874 0.245488 0.157 Uiso 1 1 calc R U . . .
H77B H -0.141546 0.721597 0.243639 0.157 Uiso 1 1 calc R U . . .
H77C H -0.227433 0.655829 0.187012 0.157 Uiso 1 1 calc R U . . .
C78 C -0.3309(15) 0.4763(13) 0.2207(8) 0.105(4) Uani 1 1 d . . . . .
H78A H -0.378137 0.495349 0.238294 0.157 Uiso 1 1 calc R U . . .
H78B H -0.346298 0.468882 0.179357 0.157 Uiso 1 1 calc R U . . .
H78C H -0.341326 0.410213 0.229898 0.157 Uiso 1 1 calc R U . . .
C79 C -0.1874(15) 0.5912(14) 0.3083(8) 0.105(4) Uani 1 1 d . . . . .
H79A H -0.238301 0.606557 0.324235 0.157 Uiso 1 1 calc R U . . .
H79B H -0.185981 0.533950 0.323733 0.157 Uiso 1 1 calc R U . . .
H79C H -0.117393 0.653220 0.318460 0.157 Uiso 1 1 calc R U . . .
C80 C -0.1350(10) 0.4523(9) 0.2311(5) 0.0314(15) Uani 1 1 d . . . . .
H80 H -0.177037 0.413230 0.256182 0.038 Uiso 1 1 calc R U . . .
C81 C -0.2578(10) 0.2028(9) 0.1894(5) 0.0364(16) Uani 1 1 d . . . . .
C82 C -0.3447(10) 0.1649(9) 0.2136(6) 0.0364(16) Uani 1 1 d . . . . .
H82 H -0.338748 0.152341 0.251185 0.044 Uiso 1 1 calc R U . . .
C83 C -0.4414(10) 0.1438(9) 0.1860(6) 0.0364(16) Uani 1 1 d . . . . .
C84 C -0.5381(13) 0.1060(13) 0.2137(8) 0.075(3) Uani 1 1 d . . . . .
C85 C -0.5653(12) 0.1958(12) 0.2244(7) 0.075(3) Uani 1 1 d . . . . .
H85A H -0.627621 0.172441 0.242252 0.113 Uiso 1 1 calc R U . . .
H85B H -0.505711 0.257051 0.249460 0.113 Uiso 1 1 calc R U . . .
H85C H -0.579370 0.213903 0.187983 0.113 Uiso 1 1 calc R U . . .
C86 C -0.5190(12) 0.0731(12) 0.2701(7) 0.075(3) Uani 1 1 d . . . . .
H86A H -0.582306 0.049029 0.287253 0.113 Uiso 1 1 calc R U . . .
H86B H -0.502834 0.016696 0.262574 0.113 Uiso 1 1 calc R U . . .
H86C H -0.459802 0.132899 0.296331 0.113 Uiso 1 1 calc R U . . .
C87 C -0.6333(11) 0.0108(11) 0.1722(7) 0.075(3) Uani 1 1 d . . . . .
H87A H -0.695846 -0.013806 0.189957 0.113 Uiso 1 1 calc R U . . .
H87B H -0.646661 0.032037 0.136777 0.113 Uiso 1 1 calc R U . . .
H87C H -0.616928 -0.045351 0.163842 0.113 Uiso 1 1 calc R U . . .
C88 C -0.4454(10) 0.1679(9) 0.1319(5) 0.0364(16) Uani 1 1 d . . . . .
H88 H -0.510455 0.156629 0.112493 0.044 Uiso 1 1 calc R U . . .
C89 C -0.3600(10) 0.2070(9) 0.1055(6) 0.0364(16) Uani 1 1 d . . . . .
C90 C -0.3623(18) 0.2370(18) 0.0472(8) 0.105(4) Uani 1 1 d . . . . .
C91 C -0.2857(15) 0.3499(15) 0.0498(7) 0.105(4) Uani 1 1 d . . . . .
H91A H -0.299823 0.393128 0.077755 0.158 Uiso 1 1 calc R U . . .
H91B H -0.213839 0.363253 0.060948 0.158 Uiso 1 1 calc R U . . .
H91C H -0.293384 0.367176 0.012263 0.158 Uiso 1 1 calc R U . . .
C92 C -0.3344(15) 0.1778(15) 0.0035(7) 0.105(4) Uani 1 1 d . . . . .
H92A H -0.381943 0.102852 -0.000194 0.158 Uiso 1 1 calc R U . . .
H92B H -0.341270 0.197907 -0.033192 0.158 Uiso 1 1 calc R U . . .
H92C H -0.261725 0.193984 0.015494 0.158 Uiso 1 1 calc R U . . .
C93 C -0.4661(14) 0.2321(15) 0.0230(7) 0.105(4) Uani 1 1 d . . . . .
H93A H -0.524690 0.161016 0.018906 0.158 Uiso 1 1 calc R U . . .
H93B H -0.477779 0.280085 0.048997 0.158 Uiso 1 1 calc R U . . .
H93C H -0.461615 0.252276 -0.014273 0.158 Uiso 1 1 calc R U . . .
C94 C -0.2631(10) 0.2267(9) 0.1318(5) 0.0364(16) Uani 1 1 d . . . . .
H94 H -0.203247 0.254113 0.113993 0.044 Uiso 1 1 calc R U . . .
Th1 Th -0.00129(5) 0.19796(4) 0.16745(2) 0.03086(18) Uani 1 1 d . . . . .
H2 H 0.129(8) 0.204(7) 0.224(4) 0.05(3) Uiso 1 1 d . . . . .
H1 H -0.001(8) 0.292(8) 0.111(4) 0.050 Uiso 1 1 d . U . . .

loop_
_atom_site_aniso_label
_atom_site_aniso_U_11
_atom_site_aniso_U_22
_atom_site_aniso_U_33
_atom_site_aniso_U_23
_atom_site_aniso_U_13
_atom_site_aniso_U_12
O1 0.055(12) 0.066(12) 0.131(18) 0.012(11) 0.021(12) 0.026(10)
C3 0.055(12) 0.066(12) 0.131(18) 0.012(11) 0.021(12) 0.026(10)
C4 0.055(12) 0.066(12) 0.131(18) 0.012(11) 0.021(12) 0.026(10)
C5 0.055(12) 0.066(12) 0.131(18) 0.012(11) 0.021(12) 0.026(10)
C6 0.055(12) 0.066(12) 0.131(18) 0.012(11) 0.021(12) 0.026(10)
O1' 0.068(12) 0.066(12) 0.062(13) 0.019(9) 0.045(10) 0.012(9)
C3' 0.068(12) 0.066(12) 0.062(13) 0.019(9) 0.045(10) 0.012(9)
C4' 0.068(12) 0.066(12) 0.062(13) 0.019(9) 0.045(10) 0.012(9)
C5' 0.068(12) 0.066(12) 0.062(13) 0.019(9) 0.045(10) 0.012(9)
C6' 0.068(12) 0.066(12) 0.062(13) 0.019(9) 0.045(10) 0.012(9)
C10 0.025(9) 0.032(8) 0.049(10) -0.006(7) -0.008(8) 0.010(7)
C11 0.084(14) 0.025(8) 0.020(9) 0.002(7) 0.020(9) 0.026(9)
C12 0.043(11) 0.036(9) 0.069(12) 0.009(9) 0.004(10) 0.015(8)
C13 0.068(13) 0.042(9) 0.049(11) -0.002(8) 0.013(9) 0.038(9)
C14 0.036(10) 0.053(9) 0.025(8) 0.024(7) 0.023(7) 0.033(8)
C15 0.072(6) 0.058(5) 0.071(6) 0.015(4) 0.013(5) 0.028(4)
C16 0.072(6) 0.058(5) 0.071(6) 0.015(4) 0.013(5) 0.028(4)
C17 0.072(6) 0.058(5) 0.071(6) 0.015(4) 0.013(5) 0.028(4)
C18 0.072(6) 0.058(5) 0.071(6) 0.015(4) 0.013(5) 0.028(4)
C19 0.072(6) 0.058(5) 0.071(6) 0.015(4) 0.013(5) 0.028(4)
C20 0.024(4) 0.022(3) 0.025(3) 0.013(3) 0.000(3) 0.009(3)
C21 0.024(4) 0.022(3) 0.025(3) 0.013(3) 0.000(3) 0.009(3)
C22 0.024(4) 0.022(3) 0.025(3) 0.013(3) 0.000(3) 0.009(3)
C23 0.024(4) 0.022(3) 0.025(3) 0.013(3) 0.000(3) 0.009(3)
C24 0.024(4) 0.022(3) 0.025(3) 0.013(3) 0.000(3) 0.009(3)
C25 0.027(4) 0.028(3) 0.032(4) 0.014(3) 0.004(3) 0.010(2)
C26 0.027(4) 0.028(3) 0.032(4) 0.014(3) 0.004(3) 0.010(2)
C27 0.027(4) 0.028(3) 0.032(4) 0.014(3) 0.004(3) 0.010(2)
C28 0.089(7) 0.117(8) 0.037(6) 0.057(5) 0.016(5) 0.045(6)
C29 0.089(7) 0.117(8) 0.037(6) 0.057(5) 0.016(5) 0.045(6)
C30 0.089(7) 0.117(8) 0.037(6) 0.057(5) 0.016(5) 0.045(6)
C31 0.089(7) 0.117(8) 0.037(6) 0.057(5) 0.016(5) 0.045(6)
C32 0.027(4) 0.028(3) 0.032(4) 0.014(3) 0.004(3) 0.010(2)
C33 0.027(4) 0.028(3) 0.032(4) 0.014(3) 0.004(3) 0.010(2)
C34 0.032(10) 0.046(9) 0.050(10) 0.025(8) 0.005(8) 0.013(8)
C35 0.047(12) 0.060(11) 0.110(16) 0.004(11) 0.022(11) 0.011(9)
C36 0.079(14) 0.095(13) 0.042(11) 0.016(10) -0.032(10) 0.014(11)
C37 0.029(10) 0.059(10) 0.056(11) 0.015(8) 0.008(8) 0.006(8)
C38 0.027(4) 0.028(3) 0.032(4) 0.014(3) 0.004(3) 0.010(2)
C39 0.034(4) 0.033(3) 0.028(3) 0.010(3) 0.006(3) 0.018(3)
C40 0.034(4) 0.033(3) 0.028(3) 0.010(3) 0.006(3) 0.018(3)
C41 0.034(4) 0.033(3) 0.028(3) 0.010(3) 0.006(3) 0.018(3)
C42 0.069(6) 0.045(5) 0.059(6) 0.020(4) 0.014(4) 0.037(4)
C43 0.069(6) 0.045(5) 0.059(6) 0.020(4) 0.014(4) 0.037(4)
C44 0.069(6) 0.045(5) 0.059(6) 0.020(4) 0.014(4) 0.037(4)
C45 0.069(6) 0.045(5) 0.059(6) 0.020(4) 0.014(4) 0.037(4)
C46 0.034(4) 0.033(3) 0.028(3) 0.010(3) 0.006(3) 0.018(3)
C47 0.034(4) 0.033(3) 0.028(3) 0.010(3) 0.006(3) 0.018(3)
C48 0.118(9) 0.101(8) 0.036(6) -0.019(5) -0.009(5) 0.059(7)
C49 0.118(9) 0.101(8) 0.036(6) -0.019(5) -0.009(5) 0.059(7)
C50 0.118(9) 0.101(8) 0.036(6) -0.019(5) -0.009(5) 0.059(7)
C51 0.118(9) 0.101(8) 0.036(6) -0.019(5) -0.009(5) 0.059(7)
C52 0.034(4) 0.033(3) 0.028(3) 0.010(3) 0.006(3) 0.018(3)
C53 0.038(9) 0.011(7) 0.019(7) 0.004(6) 0.008(6) 0.004(6)
C54 0.032(9) 0.026(7) 0.015(7) 0.007(6) 0.000(6) 0.013(7)
C55 0.036(9) 0.031(8) 0.034(9) 0.009(7) 0.009(7) 0.014(7)
C56 0.043(6) 0.062(5) 0.101(7) 0.006(5) -0.005(5) 0.026(5)
C57 0.043(6) 0.062(5) 0.101(7) 0.006(5) -0.005(5) 0.026(5)
C58 0.043(6) 0.062(5) 0.101(7) 0.006(5) -0.005(5) 0.026(5)
C59 0.043(6) 0.062(5) 0.101(7) 0.006(5) -0.005(5) 0.026(5)
C60 0.033(10) 0.030(8) 0.049(10) -0.004(7) -0.009(8) 0.008(7)
C61 0.049(10) 0.030(8) 0.038(9) 0.007(7) 0.000(8) 0.026(8)
C62 0.102(9) 0.046(5) 0.138(10) -0.012(6) -0.001(7) 0.049(6)
C63 0.102(9) 0.046(5) 0.138(10) -0.012(6) -0.001(7) 0.049(6)
C64 0.102(9) 0.046(5) 0.138(10) -0.012(6) -0.001(7) 0.049(6)
C65 0.102(9) 0.046(5) 0.138(10) -0.012(6) -0.001(7) 0.049(6)
C66 0.024(8) 0.040(8) 0.031(8) 0.010(7) 0.003(7) 0.019(7)
C67 0.036(4) 0.028(3) 0.036(4) 0.010(3) 0.005(3) 0.019(3)
C68 0.036(4) 0.028(3) 0.036(4) 0.010(3) 0.005(3) 0.019(3)
C69 0.036(4) 0.028(3) 0.036(4) 0.010(3) 0.005(3) 0.019(3)
C70 0.085(10) 0.061(7) 0.070(8) 0.051(6) 0.043(7) 0.045(7)
C71 0.085(10) 0.061(7) 0.070(8) 0.051(6) 0.043(7) 0.045(7)
C72 0.085(10) 0.061(7) 0.070(8) 0.051(6) 0.043(7) 0.045(7)
C73 0.085(10) 0.061(7) 0.070(8) 0.051(6) 0.043(7) 0.045(7)
C71' 0.085(10) 0.061(7) 0.070(8) 0.051(6) 0.043(7) 0.045(7)
C72' 0.085(10) 0.061(7) 0.070(8) 0.051(6) 0.043(7) 0.045(7)
C73' 0.085(10) 0.061(7) 0.070(8) 0.051(6) 0.043(7) 0.045(7)
C74 0.036(4) 0.028(3) 0.036(4) 0.010(3) 0.005(3) 0.019(3)
C75 0.036(4) 0.028(3) 0.036(4) 0.010(3) 0.005(3) 0.019(3)
C76 0.120(10) 0.098(8) 0.127(9) 0.015(8) 0.052(9) 0.074(8)
C77 0.120(10) 0.098(8) 0.127(9) 0.015(8) 0.052(9) 0.074(8)
C78 0.120(10) 0.098(8) 0.127(9) 0.015(8) 0.052(9) 0.074(8)
C79 0.120(10) 0.098(8) 0.127(9) 0.015(8) 0.052(9) 0.074(8)
C80 0.036(4) 0.028(3) 0.036(4) 0.010(3) 0.005(3) 0.019(3)
C81 0.033(4) 0.035(3) 0.036(4) 0.005(3) 0.000(3) 0.015(3)
C82 0.033(4) 0.035(3) 0.036(4) 0.005(3) 0.000(3) 0.015(3)
C83 0.033(4) 0.035(3) 0.036(4) 0.005(3) 0.000(3) 0.015(3)
C84 0.046(6) 0.082(7) 0.112(8) 0.034(6) 0.033(6) 0.036(5)
C85 0.046(6) 0.082(7) 0.112(8) 0.034(6) 0.033(6) 0.036(5)
C86 0.046(6) 0.082(7) 0.112(8) 0.034(6) 0.033(6) 0.036(5)
C87 0.046(6) 0.082(7) 0.112(8) 0.034(6) 0.033(6) 0.036(5)
C88 0.033(4) 0.035(3) 0.036(4) 0.005(3) 0.000(3) 0.015(3)
C89 0.033(4) 0.035(3) 0.036(4) 0.005(3) 0.000(3) 0.015(3)
C90 0.115(10) 0.165(11) 0.073(7) 0.059(8) 0.017(7) 0.091(9)
C91 0.115(10) 0.165(11) 0.073(7) 0.059(8) 0.017(7) 0.091(9)
C92 0.115(10) 0.165(11) 0.073(7) 0.059(8) 0.017(7) 0.091(9)
C93 0.115(10) 0.165(11) 0.073(7) 0.059(8) 0.017(7) 0.091(9)
C94 0.033(4) 0.035(3) 0.036(4) 0.005(3) 0.000(3) 0.015(3)
Th1 0.0349(3) 0.0303(3) 0.0278(3) 0.0062(2) 0.0070(2) 0.0162(2)

loop_
_atom_type_symbol
_atom_type_description
_atom_type_scat_dispersion_real
_atom_type_scat_dispersion_imag
_atom_type_scat_source
C C 0.0033 0.0016 'International Tables Vol C Tables 4.2.6.8 and 6.1.1.4'
H H 0.0000 0.0000 'International Tables Vol C Tables 4.2.6.8 and 6.1.1.4'
O O 0.0106 0.0060 'International Tables Vol C Tables 4.2.6.8 and 6.1.1.4'
Th Th -7.2400 8.8979 'International Tables Vol C Tables 4.2.6.8 and 6.1.1.4'

loop_
_geom_angle_atom_site_label_1
_geom_angle_atom_site_label_2
_geom_angle_atom_site_label_3
_geom_angle
C3 O1 C6 108.9(17)
C3 O1 Th1 122.2(15)
C6 O1 Th1 128.6(16)
C4 C3 O1 100.4(19)
C4 C3 H3A 111.7
O1 C3 H3A 111.7
C4 C3 H3B 111.7
O1 C3 H3B 111.7
H3A C3 H3B 109.5
C3 C4 C5 116(2)
C3 C4 H4A 108.3
C5 C4 H4A 108.3
C3 C4 H4B 108.3
C5 C4 H4B 108.3
H4A C4 H4B 107.4
C6 C5 C4 97(2)
C6 C5 H5A 112.3
C4 C5 H5A 112.3
C6 C5 H5B 112.3
C4 C5 H5B 112.3
H5A C5 H5B 109.9
C5 C6 O1 107.4(19)
C5 C6 H6A 110.2
O1 C6 H6A 110.2
C5 C6 H6B 110.2
O1 C6 H6B 110.2
H6A C6 H6B 108.5
C6' O1' C3' 108.2(17)
C6' O1' Th1 126.9(15)
C3' O1' Th1 122.2(16)
C4' C3' O1' 100.5(19)
C4' C3' H3'1 111.7
O1' C3' H3'1 111.7
C4' C3' H3'2 111.7
O1' C3' H3'2 111.7
H3'1 C3' H3'2 109.4
C3' C4' C5' 116(2)
C3' C4' H4'1 108.2
C5' C4' H4'1 108.2
C3' C4' H4'2 108.2
C5' C4' H4'2 108.2
H4'1 C4' H4'2 107.3
C6' C5' C4' 98(2)
C6' C5' H5'1 112.1
C4' C5' H5'1 112.1
C6' C5' H5'2 112.1
C4' C5' H5'2 112.1
H5'1 C5' H5'2 109.8
O1' C6' C5' 111(2)
O1' C6' H6'1 109.3
C5' C6' H6'1 109.3
O1' C6' H6'2 109.3
C5' C6' H6'2 109.3
H6'1 C6' H6'2 108.0
C14 C10 C15 130.3(15)
C14 C10 C11 105.7(12)
C15 C10 C11 123.4(13)
C14 C10 Th1 74.4(7)
C15 C10 Th1 120.0(9)
C11 C10 Th1 77.6(7)
C12 C11 C10 105.8(13)
C12 C11 C16 128.2(16)
C10 C11 C16 125.8(15)
C12 C11 Th1 74.7(9)
C10 C11 Th1 71.6(7)
C16 C11 Th1 121.2(8)
C11 C12 C13 112.5(15)
C11 C12 C17 123.5(16)
C13 C12 C17 123.1(15)
C11 C12 Th1 77.7(9)
C13 C12 Th1 75.6(9)
C17 C12 Th1 123.5(9)
C14 C13 C12 105.5(13)
C14 C13 C18 124.0(15)
C12 C13 C18 130.2(16)
C14 C13 Th1 72.7(8)
C12 C13 Th1 75.5(8)
C18 C13 Th1 121.8(9)
C10 C14 C13 110.3(13)
C10 C14 C19 126.4(14)
C13 C14 C19 122.8(12)
C10 C14 Th1 76.3(7)
C13 C14 Th1 78.1(8)
C19 C14 Th1 119.2(9)
C10 C15 H15A 109.5
C10 C15 H15B 109.5
H15A C15 H15B 109.5
C10 C15 H15C 109.5
H15A C15 H15C 109.5
H15B C15 H15C 109.5
C11 C16 H16A 109.5
C11 C16 H16B 109.5
H16A C16 H16B 109.5
C11 C16 H16C 109.5
H16A C16 H16C 109.5
H16B C16 H16C 109.5
C12 C17 H17A 109.5
C12 C17 H17B 109.5
H17A C17 H17B 109.5
C12 C17 H17C 109.5
H17A C17 H17C 109.5
H17B C17 H17C 109.5
C13 C18 H18A 109.5
C13 C18 H18B 109.5
H18A C18 H18B 109.5
C13 C18 H18C 109.5
H18A C18 H18C 109.5
H18B C18 H18C 109.5
C14 C19 H19A 109.5
C14 C19 H19B 109.5
H19A C19 H19B 109.5
C14 C19 H19C 109.5
H19A C19 H19C 109.5
H19B C19 H19C 109.5
C24 C20 C21 106.1(10)
C24 C20 C25 127.9(10)
C21 C20 C25 123.9(10)
C24 C20 Th1 75.4(7)
C21 C20 Th1 75.6(7)
C25 C20 Th1 127.2(8)
C20 C21 C22 108.8(9)
C20 C21 C39 127.8(10)
C22 C21 C39 123.1(10)
C20 C21 Th1 75.6(7)
C22 C21 Th1 74.9(7)
C39 C21 Th1 120.6(8)
C23 C22 C21 106.8(9)
C23 C22 C53 128.2(10)
C21 C22 C53 124.2(9)
C23 C22 Th1 76.3(7)
C21 C22 Th1 75.8(7)
C53 C22 Th1 121.9(9)
C24 C23 C22 107.0(9)
C24 C23 C67 123.0(10)
C22 C23 C67 128.3(10)
C24 C23 Th1 75.0(7)
C22 C23 Th1 74.8(7)
C67 C23 Th1 127.7(9)
C20 C24 C23 111.3(9)
C20 C24 C81 125.0(10)
C23 C24 C81 123.0(9)
C20 C24 Th1 76.3(7)
C23 C24 Th1 76.5(7)
C81 C24 Th1 122.5(8)
C26 C25 C38 119.1(12)
C26 C25 C20 120.1(10)
C38 C25 C20 120.7(11)
C25 C26 C27 121.0(11)
C25 C26 H26 119.5
C27 C26 H26 119.5
C32 C27 C26 118.6(12)
C32 C27 C28 122.6(12)
C26 C27 C28 118.8(11)
C27 C28 C30 114.5(12)
C27 C28 C29 110.8(11)
C30 C28 C29 107.0(13)
C27 C28 C31 109.3(11)
C30 C28 C31 107.9(12)
C29 C28 C31 107.1(13)
C28 C29 H29A 109.5
C28 C29 H29B 109.5
H29A C29 H29B 109.5
C28 C29 H29C 109.5
H29A C29 H29C 109.5
H29B C29 H29C 109.5
C28 C30 H30A 109.5
C28 C30 H30B 109.5
H30A C30 H30B 109.5
C28 C30 H30C 109.5
H30A C30 H30C 109.5
H30B C30 H30C 109.5
C28 C31 H31A 109.5
C28 C31 H31B 109.5
H31A C31 H31B 109.5
C28 C31 H31C 109.5
H31A C31 H31C 109.5
H31B C31 H31C 109.5
C27 C32 C33 121.5(12)
C27 C32 H32 119.2
C33 C32 H32 119.2
C38 C33 C32 118.9(11)
C38 C33 C34 123.1(11)
C32 C33 C34 118.1(11)
C37 C34 C35 112.7(12)
C37 C34 C36 106.5(12)
C35 C34 C36 108.0(13)
C37 C34 C33 111.1(12)
C35 C34 C33 108.4(11)
C36 C34 C33 110.1(11)
C34 C35 H35A 109.5
C34 C35 H35B 109.5
H35A C35 H35B 109.5
C34 C35 H35C 109.5
H35A C35 H35C 109.5
H35B C35 H35C 109.5
C34 C36 H36A 109.5
C34 C36 H36B 109.5
H36A C36 H36B 109.5
C34 C36 H36C 109.5
H36A C36 H36C 109.5
H36B C36 H36C 109.5
C34 C37 H37A 109.5
C34 C37 H37B 109.5
H37A C37 H37B 109.5
C34 C37 H37C 109.5
H37A C37 H37C 109.5
H37B C37 H37C 109.5
C33 C38 C25 120.8(12)
C33 C38 H38 119.6
C25 C38 H38 119.6
C40 C39 C52 119.5(11)
C40 C39 C21 124.0(11)
C52 C39 C21 116.1(10)
C39 C40 C41 121.9(11)
C39 C40 H40 119.1
C41 C40 H40 119.1
C46 C41 C40 118.7(11)
C46 C41 C42 122.4(10)
C40 C41 C42 118.9(11)
C45 C42 C43 108.1(10)
C45 C42 C41 112.5(10)
C43 C42 C41 111.8(10)
C45 C42 C44 106.8(11)
C43 C42 C44 110.0(11)
C41 C42 C44 107.5(10)
C42 C43 H43A 109.5
C42 C43 H43B 109.5
H43A C43 H43B 109.5
C42 C43 H43C 109.5
H43A C43 H43C 109.5
H43B C43 H43C 109.5
C42 C44 H44A 109.5
C42 C44 H44B 109.5
H44A C44 H44B 109.5
C42 C44 H44C 109.5
H44A C44 H44C 109.5
H44B C44 H44C 109.5
C42 C45 H45A 109.5
C42 C45 H45B 109.5
H45A C45 H45B 109.5
C42 C45 H45C 109.5
H45A C45 H45C 109.5
H45B C45 H45C 109.5
C41 C46 C47 122.1(11)
C41 C46 H46 119.0
C47 C46 H46 119.0
C52 C47 C46 116.0(11)
C52 C47 C48 123.8(11)
C46 C47 C48 120.1(11)
C47 C48 C51 110.8(12)
C47 C48 C49 110.8(13)
C51 C48 C49 107.4(13)
C47 C48 C50 109.0(12)
C51 C48 C50 111.3(14)
C49 C48 C50 107.5(14)
C48 C49 H49A 109.5
C48 C49 H49B 109.5
H49A C49 H49B 109.5
C48 C49 H49C 109.5
H49A C49 H49C 109.5
H49B C49 H49C 109.5
C48 C50 H50A 109.5
C48 C50 H50B 109.5
H50A C50 H50B 109.5
C48 C50 H50C 109.5
H50A C50 H50C 109.5
H50B C50 H50C 109.5
C48 C51 H51A 109.5
C48 C51 H51B 109.5
H51A C51 H51B 109.5
C48 C51 H51C 109.5
H51A C51 H51C 109.5
H51B C51 H51C 109.5
C39 C52 C47 121.8(11)
C39 C52 H52 119.1
C47 C52 H52 119.1
C66 C53 C54 117.9(11)
C66 C53 C22 120.6(12)
C54 C53 C22 121.4(10)
C55 C54 C53 121.1(11)
C55 C54 H54 119.4
C53 C54 H54 119.4
C54 C55 C60 119.9(12)
C54 C55 C56 119.9(11)
C60 C55 C56 120.1(12)
C57 C56 C55 114.2(12)
C57 C56 C58 110.6(15)
C55 C56 C58 109.8(13)
C57 C56 C59 107.2(13)
C55 C56 C59 110.3(13)
C58 C56 C59 104.3(12)
C56 C57 H57A 109.5
C56 C57 H57B 109.5
H57A C57 H57B 109.5
C56 C57 H57C 109.5
H57A C57 H57C 109.5
H57B C57 H57C 109.5
C56 C58 H58A 109.5
C56 C58 H58B 109.5
H58A C58 H58B 109.5
C56 C58 H58C 109.5
H58A C58 H58C 109.5
H58B C58 H58C 109.5
C56 C59 H59A 109.5
C56 C59 H59B 109.5
H59A C59 H59B 109.5
C56 C59 H59C 109.5
H59A C59 H59C 109.5
H59B C59 H59C 109.5
C61 C60 C55 119.9(12)
C61 C60 H60 120.0
C55 C60 H60 120.0
C60 C61 C66 119.5(11)
C60 C61 C62 121.2(13)
C66 C61 C62 119.3(13)
C65 C62 C63 107.6(16)
C65 C62 C64 111.6(16)
C63 C62 C64 108.2(16)
C65 C62 C61 107.6(15)
C63 C62 C61 108.5(14)
C64 C62 C61 113.2(14)
C62 C63 H63A 109.5
C62 C63 H63B 109.5
H63A C63 H63B 109.5
C62 C63 H63C 109.5
H63A C63 H63C 109.5
H63B C63 H63C 109.5
C62 C64 H64A 109.5
C62 C64 H64B 109.5
H64A C64 H64B 109.5
C62 C64 H64C 109.5
H64A C64 H64C 109.5
H64B C64 H64C 109.5
C62 C65 H65A 109.5
C62 C65 H65B 109.5
H65A C65 H65B 109.5
C62 C65 H65C 109.5
H65A C65 H65C 109.5
H65B C65 H65C 109.5
C53 C66 C61 121.6(11)
C53 C66 H66 119.2
C61 C66 H66 119.2
C80 C67 C68 116.5(11)
C80 C67 C23 119.6(12)
C68 C67 C23 123.7(12)
C67 C68 C69 121.7(13)
C67 C68 H68 119.1
C69 C68 H68 119.1
C74 C69 C68 118.1(13)
C74 C69 C70 120.9(11)
C68 C69 C70 121.0(12)
C73 C70 C72 114.2(17)
C72' C70 C71' 113(2)
C73 C70 C71 116.6(19)
C72 C70 C71 102.7(18)
C72' C70 C69 113.9(17)
C73 C70 C69 104.7(14)
C72 C70 C69 109.4(16)
C71' C70 C69 115.5(14)
C71 C70 C69 109.1(14)
C72' C70 C73' 107.0(17)
C71' C70 C73' 101.0(18)
C69 C70 C73' 104.9(15)
C70 C71 H71A 109.5
C70 C71 H71B 109.5
H71A C71 H71B 109.5
C70 C71 H71C 109.5
H71A C71 H71C 109.5
H71B C71 H71C 109.5
C70 C72 H72A 109.5
C70 C72 H72B 109.5
H72A C72 H72B 109.5
C70 C72 H72C 109.5
H72A C72 H72C 109.5
H72B C72 H72C 109.5
C70 C73 H73A 109.5
C70 C73 H73B 109.5
H73A C73 H73B 109.5
C70 C73 H73C 109.5
H73A C73 H73C 109.5
H73B C73 H73C 109.5
C70 C71' H71D 109.5
C70 C71' H71E 109.5
H71D C71' H71E 109.5
C70 C71' H71F 109.5
H71D C71' H71F 109.5
H71E C71' H71F 109.5
C70 C72' H72D 109.5
C70 C72' H72E 109.5
H72D C72' H72E 109.5
C70 C72' H72F 109.5
H72D C72' H72F 109.5
H72E C72' H72F 109.5
C70 C73' H73D 109.5
C70 C73' H73E 109.5
H73D C73' H73E 109.5
C70 C73' H73F 109.5
H73D C73' H73F 109.5
H73E C73' H73F 109.5
C75 C74 C69 122.0(12)
C75 C74 H74 119.0
C69 C74 H74 119.0
C74 C75 C80 117.1(13)
C74 C75 C76 123.4(13)
C80 C75 C76 119.4(14)
C75 C76 C78 112.5(16)
C75 C76 C79 110.2(16)
C78 C76 C79 116(2)
C75 C76 C77 112.0(17)
C78 C76 C77 105.6(16)
C79 C76 C77 100.0(15)
C76 C77 H77A 109.5
C76 C77 H77B 109.5
H77A C77 H77B 109.5
C76 C77 H77C 109.5
H77A C77 H77C 109.5
H77B C77 H77C 109.5
C76 C78 H78A 109.5
C76 C78 H78B 109.5
H78A C78 H78B 109.5
C76 C78 H78C 109.5
H78A C78 H78C 109.5
H78B C78 H78C 109.5
C76 C79 H79A 109.5
C76 C79 H79B 109.5
H79A C79 H79B 109.5
C76 C79 H79C 109.5
H79A C79 H79C 109.5
H79B C79 H79C 109.5
C67 C80 C75 124.5(13)
C67 C80 H80 117.8
C75 C80 H80 117.8
C82 C81 C94 120.3(12)
C82 C81 C24 122.6(12)
C94 C81 C24 116.9(12)
C81 C82 C83 122.6(13)
C81 C82 H82 118.7
C83 C82 H82 118.7
C82 C83 C88 116.7(14)
C82 C83 C84 123.0(13)
C88 C83 C84 120.0(12)
C83 C84 C86 110.8(12)
C83 C84 C87 109.2(14)
C86 C84 C87 109.4(14)
C83 C84 C85 108.5(13)
C86 C84 C85 110.7(14)
C87 C84 C85 108.1(13)
C84 C85 H85A 109.5
C84 C85 H85B 109.5
H85A C85 H85B 109.5
C84 C85 H85C 109.5
H85A C85 H85C 109.5
H85B C85 H85C 109.5
C84 C86 H86A 109.5
C84 C86 H86B 109.5
H86A C86 H86B 109.5
C84 C86 H86C 109.5
H86A C86 H86C 109.5
H86B C86 H86C 109.5
C84 C87 H87A 109.5
C84 C87 H87B 109.5
H87A C87 H87B 109.5
C84 C87 H87C 109.5
H87A C87 H87C 109.5
H87B C87 H87C 109.5
C89 C88 C83 123.2(12)
C89 C88 H88 118.4
C83 C88 H88 118.4
C88 C89 C94 121.1(13)
C88 C89 C90 123.7(13)
C94 C89 C90 115.0(15)
C91 C90 C92 105(2)
C91 C90 C89 112.1(16)
C92 C90 C89 113.8(15)
C91 C90 C93 100.3(15)
C92 C90 C93 109.9(17)
C89 C90 C93 114.3(17)
C90 C91 H91A 109.5
C90 C91 H91B 109.5
H91A C91 H91B 109.5
C90 C91 H91C 109.5
H91A C91 H91C 109.5
H91B C91 H91C 109.5
C90 C92 H92A 109.5
C90 C92 H92B 109.5
H92A C92 H92B 109.5
C90 C92 H92C 109.5
H92A C92 H92C 109.5
H92B C92 H92C 109.5
C90 C93 H93A 109.5
C90 C93 H93B 109.5
H93A C93 H93B 109.5
C90 C93 H93C 109.5
H93A C93 H93C 109.5
H93B C93 H93C 109.5
C89 C94 C81 116.1(13)
C89 C94 H94 122.0
C81 C94 H94 122.0
O1 Th1 C14 118.4(8)
O1' Th1 C14 123.5(8)
O1 Th1 C10 122.3(10)
O1' Th1 C10 120.3(8)
C14 Th1 C10 29.4(3)
O1 Th1 C12 75.8(9)
O1' Th1 C12 77.4(8)
C14 Th1 C12 47.5(4)
C10 Th1 C12 48.0(4)
O1 Th1 C13 89.4(8)
O1' Th1 C13 95.9(8)
C14 Th1 C13 29.3(4)
C10 Th1 C13 48.7(4)
C12 Th1 C13 28.9(4)
O1 Th1 C11 92.9(10)
O1' Th1 C11 89.7(8)
C14 Th1 C11 48.6(4)
C10 Th1 C11 30.7(4)
C12 Th1 C11 27.6(4)
C13 Th1 C11 47.8(4)
O1 Th1 C24 128.9(8)
O1' Th1 C24 123.2(7)
C14 Th1 C24 112.5(4)
C10 Th1 C24 103.6(4)
C12 Th1 C24 150.9(4)
C13 Th1 C24 140.9(4)
C11 Th1 C24 124.7(4)
O1 Th1 C22 87.5(10)
O1' Th1 C22 87.6(8)
C14 Th1 C22 142.6(4)
C10 Th1 C22 149.8(4)
C12 Th1 C22 162.0(4)
C13 Th1 C22 147.4(4)
C11 Th1 C22 164.8(3)
C24 Th1 C22 47.0(3)
O1 Th1 C21 106.4(10)
O1' Th1 C21 110.7(7)
C14 Th1 C21 113.4(3)
C10 Th1 C21 128.6(4)
C12 Th1 C21 151.7(4)
C13 Th1 C21 123.5(4)
C11 Th1 C21 159.3(4)
C24 Th1 C21 46.5(3)
C22 Th1 C21 29.3(3)
O1 Th1 C20 134.1(10)
O1' Th1 C20 135.7(7)
C14 Th1 C20 98.1(4)
C10 Th1 C20 103.3(4)
C12 Th1 C20 145.6(4)
C13 Th1 C20 120.5(4)
C11 Th1 C20 132.9(4)
C24 Th1 C20 28.3(3)
C22 Th1 C20 48.2(3)
C21 Th1 C20 28.8(3)
O1 Th1 C23 100.5(8)
O1' Th1 C23 95.1(7)
C14 Th1 C23 141.0(4)
C10 Th1 C23 127.7(4)
C12 Th1 C23 160.9(4)
C13 Th1 C23 168.1(4)
C11 Th1 C23 137.0(4)
C24 Th1 C23 28.4(3)
C22 Th1 C23 28.9(3)
C21 Th1 C23 47.4(3)
C20 Th1 C23 47.6(3)
O1 Th1 H2 61(3)
O1' Th1 H2 73(3)
C14 Th1 H2 91(2)
C10 Th1 H2 119(2)
C12 Th1 H2 87(3)
C13 Th1 H2 72(3)
C11 Th1 H2 115(3)
C24 Th1 H2 117(3)
C22 Th1 H2 79(3)
C21 Th1 H2 71(3)
C20 Th1 H2 94(3)
C23 Th1 H2 108(3)
O1 Th1 H1 70(3)
O1' Th1 H1 58(3)
C14 Th1 H1 117(3)
C10 Th1 H1 90(3)
C12 Th1 H1 85(3)
C13 Th1 H1 113(3)
C11 Th1 H1 70(3)
C24 Th1 H1 90(3)
C22 Th1 H1 96(3)
C21 Th1 H1 123(3)
C20 Th1 H1 118(3)
C23 Th1 H1 77(3)
H2 Th1 H1 131(4)

loop_
_geom_bond_atom_site_label_1
_geom_bond_atom_site_label_2
_geom_bond_distance
O1 C3 1.514(16)
O1 C6 1.525(15)
O1 Th1 2.45(2)
C3 C4 1.479(17)
C3 H3A 0.9900
C3 H3B 0.9900
C4 C5 1.525(17)
C4 H4A 0.9900
C4 H4B 0.9900
C5 C6 1.511(17)
C5 H5A 0.9900
C5 H5B 0.9900
C6 H6A 0.9900
C6 H6B 0.9900
O1' C6' 1.51(2)
O1' C3' 1.54(2)
O1' Th1 2.60(2)
C3' C4' 1.47(2)
C3' H3'1 0.9900
C3' H3'2 0.9900
C4' C5' 1.53(2)
C4' H4'1 0.9900
C4' H4'2 0.9900
C5' C6' 1.51(2)
C5' H5'1 0.9900
C5' H5'2 0.9900
C6' H6'1 0.9900
C6' H6'2 0.9900
C10 C14 1.388(16)
C10 C15 1.478(18)
C10 C11 1.480(19)
C10 Th1 2.750(11)
C11 C12 1.344(18)
C11 C16 1.500(17)
C11 Th1 2.830(12)
C12 C13 1.396(19)
C12 C17 1.50(2)
C12 Th1 2.794(16)
C13 C14 1.398(18)
C13 C18 1.525(18)
C13 Th1 2.795(13)
C14 C19 1.500(18)
C14 Th1 2.727(12)
C15 H15A 0.9800
C15 H15B 0.9800
C15 H15C 0.9800
C16 H16A 0.9800
C16 H16B 0.9800
C16 H16C 0.9800
C17 H17A 0.9800
C17 H17B 0.9800
C17 H17C 0.9800
C18 H18A 0.9800
C18 H18B 0.9800
C18 H18C 0.9800
C19 H19A 0.9800
C19 H19B 0.9800
C19 H19C 0.9800
C20 C24 1.405(13)
C20 C21 1.432(14)
C20 C25 1.498(15)
C20 Th1 2.881(13)
C21 C22 1.453(14)
C21 C39 1.509(14)
C21 Th1 2.880(12)
C22 C23 1.435(14)
C22 C53 1.471(15)
C22 Th1 2.869(12)
C23 C24 1.415(15)
C23 C67 1.489(14)
C23 Th1 2.888(12)
C24 C81 1.513(15)
C24 Th1 2.869(12)
C25 C26 1.385(15)
C25 C38 1.406(14)
C26 C27 1.404(16)
C26 H26 0.9500
C27 C32 1.392(15)
C27 C28 1.500(17)
C28 C30 1.521(14)
C28 C29 1.533(14)
C28 C31 1.570(13)
C29 H29A 0.9800
C29 H29B 0.9800
C29 H29C 0.9800
C30 H30A 0.9800
C30 H30B 0.9800
C30 H30C 0.9800
C31 H31A 0.9800
C31 H31B 0.9800
C31 H31C 0.9800
C32 C33 1.392(15)
C32 H32 0.9500
C33 C38 1.393(16)
C33 C34 1.550(16)
C34 C37 1.502(18)
C34 C35 1.525(18)
C34 C36 1.546(17)
C35 H35A 0.9800
C35 H35B 0.9800
C35 H35C 0.9800
C36 H36A 0.9800
C36 H36B 0.9800
C36 H36C 0.9800
C37 H37A 0.9800
C37 H37B 0.9800
C37 H37C 0.9800
C38 H38 0.9500
C39 C40 1.355(14)
C39 C52 1.395(15)
C40 C41 1.393(14)
C40 H40 0.9500
C41 C46 1.363(15)
C41 C42 1.538(16)
C42 C45 1.525(12)
C42 C43 1.534(12)
C42 C44 1.557(13)
C43 H43A 0.9800
C43 H43B 0.9800
C43 H43C 0.9800
C44 H44A 0.9800
C44 H44B 0.9800
C44 H44C 0.9800
C45 H45A 0.9800
C45 H45B 0.9800
C45 H45C 0.9800
C46 C47 1.442(15)
C46 H46 0.9500
C47 C52 1.396(14)
C47 C48 1.514(18)
C48 C51 1.523(14)
C48 C49 1.526(14)
C48 C50 1.529(14)
C49 H49A 0.9800
C49 H49B 0.9800
C49 H49C 0.9800
C50 H50A 0.9800
C50 H50B 0.9800
C50 H50C 0.9800
C51 H51A 0.9800
C51 H51B 0.9800
C51 H51C 0.9800
C52 H52 0.9500
C53 C66 1.361(14)
C53 C54 1.404(15)
C54 C55 1.367(15)
C54 H54 0.9500
C55 C60 1.407(15)
C55 C56 1.539(18)
C56 C57 1.490(18)
C56 C58 1.55(2)
C56 C59 1.56(2)
C57 H57A 0.9800
C57 H57B 0.9800
C57 H57C 0.9800
C58 H58A 0.9800
C58 H58B 0.9800
C58 H58C 0.9800
C59 H59A 0.9800
C59 H59B 0.9800
C59 H59C 0.9800
C60 C61 1.348(16)
C60 H60 0.9500
C61 C66 1.418(16)
C61 C62 1.542(18)
C62 C65 1.54(3)
C62 C63 1.54(2)
C62 C64 1.54(2)
C63 H63A 0.9800
C63 H63B 0.9800
C63 H63C 0.9800
C64 H64A 0.9800
C64 H64B 0.9800
C64 H64C 0.9800
C65 H65A 0.9800
C65 H65B 0.9800
C65 H65C 0.9800
C66 H66 0.9500
C67 C80 1.358(16)
C67 C68 1.376(17)
C68 C69 1.417(14)
C68 H68 0.9500
C69 C74 1.369(16)
C69 C70 1.566(19)
C70 C72' 1.506(16)
C70 C73 1.506(16)
C70 C72 1.516(15)
C70 C71' 1.532(16)
C70 C71 1.549(16)
C70 C73' 1.568(16)
C71 H71A 0.9800
C71 H71B 0.9800
C71 H71C 0.9800
C72 H72A 0.9800
C72 H72B 0.9800
C72 H72C 0.9800
C73 H73A 0.9800
C73 H73B 0.9800
C73 H73C 0.9800
C71' H71D 0.9800
C71' H71E 0.9800
C71' H71F 0.9800
C72' H72D 0.9800
C72' H72E 0.9800
C72' H72F 0.9800
C73' H73D 0.9800
C73' H73E 0.9800
C73' H73F 0.9800
C74 C75 1.366(17)
C74 H74 0.9500
C75 C80 1.391(14)
C75 C76 1.46(2)
C76 C78 1.49(2)
C76 C79 1.54(2)
C76 C77 1.58(2)
C77 H77A 0.9800
C77 H77B 0.9800
C77 H77C 0.9800
C78 H78A 0.9800
C78 H78B 0.9800
C78 H78C 0.9800
C79 H79A 0.9800
C79 H79B 0.9800
C79 H79C 0.9800
C80 H80 0.9500
C81 C82 1.356(17)
C81 C94 1.478(17)
C82 C83 1.379(16)
C82 H82 0.9500
C83 C88 1.397(16)
C83 C84 1.52(2)
C84 C86 1.54(2)
C84 C87 1.56(2)
C84 C85 1.570(19)
C85 H85A 0.9800
C85 H85B 0.9800
C85 H85C 0.9800
C86 H86A 0.9800
C86 H86B 0.9800
C86 H86C 0.9800
C87 H87A 0.9800
C87 H87B 0.9800
C87 H87C 0.9800
C88 C89 1.369(17)
C88 H88 0.9500
C89 C94 1.377(16)
C89 C90 1.53(2)
C90 C91 1.50(2)
C90 C92 1.50(2)
C90 C93 1.55(2)
C91 H91A 0.9800
C91 H91B 0.9800
C91 H91C 0.9800
C92 H92A 0.9800
C92 H92B 0.9800
C92 H92C 0.9800
C93 H93A 0.9800
C93 H93B 0.9800
C93 H93C 0.9800
C94 H94 0.9500
Th1 H2 2.20(10)
Th1 H1 2.07(10)
